data_7000936
loop_
_publ_author_name
'Ren, Zhi-Gang'
'Yang, Jun-Yi'
'Song, Ying-Lin'
'Li, Ni-Ya'
'Li, Hong-Xi'
'Chen, Yang'
'Zhang, Yong'
'Lang, Jian-Ping'

_publ_section_title
;
 From trans-[(\h5-C5Me5)2Mo2S2(\m-S)2] to
 [(\h5-C5Me5)2Mo2(\m3-S)4(CuMeCN)2]2+ to
 [(\h5-C5Me5)2Mo2(\m3-S)4Cu2]-based polymeric and dimeric clusters:
 syntheses, structures and enhanced third-order non-linear optical
 performances
;
_journal_issue 14
_journal_name_full 'Dalton Transactions'
_journal_page_first 2578
_journal_page_last 2587
_journal_paper_doi 10.1039/b819240e
_journal_year 2009
_chemical_formula_moiety 'C92 H108 Cu4 Mo4 P4 S8, 4(Cl O4)'
_chemical_formula_sum 'C92 H108 Cl4 Cu4 Mo4 O16 P4 S8'
_chemical_formula_weight 2629.86
_chemical_name_systematic
;
?
;
_space_group_IT_number 15
_symmetry_cell_setting monoclinic
_symmetry_space_group_name_Hall '-C 2yc'
_symmetry_space_group_name_H-M 'C 1 2/c 1'
_atom_sites_solution_hydrogens geom
_atom_sites_solution_primary direct
_atom_sites_solution_secondary difmap
_cell_angle_alpha 90.00
_cell_angle_beta 100.11(3)
_cell_angle_gamma 90.00
_cell_formula_units_Z 4
_cell_length_a 19.234(4)
_cell_length_b 17.989(4)
_cell_length_c 30.820(6)
_cell_measurement_reflns_used 16895
_cell_measurement_temperature 193(2)
_cell_measurement_theta_max 25.3491
_cell_measurement_theta_min 3.0357
_cell_volume 10498(4)
_computing_cell_refinement 'CrystalClear, Ver. 1.30 (Rigaku/MSC, 2001)'
_computing_data_collection 'CrystalClear, Ver. 1.30 (Rigaku/MSC, 2001)'
_computing_data_reduction 'CrystalStructure, Ver. 3.60 (Rigaku/MSC,2004)'
_computing_molecular_graphics 'SHELXS-97 (Sheldrick, 1990)'
_computing_structure_refinement 'SHELXL-97 (Sheldrick, 1997)'
_computing_structure_solution 'SHELXS-97 (Sheldrick, 1990)'
_diffrn_ambient_temperature 193(2)
_diffrn_measured_fraction_theta_full 0.995
_diffrn_measured_fraction_theta_max 0.995
_diffrn_measurement_device_type 'Rigaku Mercury'
_diffrn_measurement_method /w
_diffrn_radiation_monochromator graphite
_diffrn_radiation_source 'fine-focus sealed tube'
_diffrn_radiation_type MoK\a
_diffrn_radiation_wavelength 0.71073
_diffrn_reflns_av_R_equivalents 0.0869
_diffrn_reflns_av_sigmaI/netI 0.0706
_diffrn_reflns_limit_h_max 23
_diffrn_reflns_limit_h_min -22
_diffrn_reflns_limit_k_max 21
_diffrn_reflns_limit_k_min -21
_diffrn_reflns_limit_l_max 37
_diffrn_reflns_limit_l_min -35
_diffrn_reflns_number 49808
_diffrn_reflns_theta_full 25.35
_diffrn_reflns_theta_max 25.35
_diffrn_reflns_theta_min 3.03
_diffrn_standards_decay_% 0
_diffrn_standards_interval_count 0
_diffrn_standards_interval_time 0
_diffrn_standards_number 0
_exptl_absorpt_coefficient_mu 1.637
_exptl_absorpt_correction_T_max 0.8404
_exptl_absorpt_correction_T_min 0.4554
_exptl_absorpt_correction_type multi-scan
_exptl_absorpt_process_details 'Jacobson, R. (1998) Private communication to Rigaku Company, Tokyo, Japan.'
_exptl_crystal_colour dark-brown
_exptl_crystal_density_diffrn 1.664
_exptl_crystal_density_method 'not measured'
_exptl_crystal_description prism
_exptl_crystal_F_000 5312
_exptl_crystal_size_max 0.57
_exptl_crystal_size_mid 0.24
_exptl_crystal_size_min 0.11
_refine_diff_density_max 2.807
_refine_diff_density_min -2.880
_refine_diff_density_rms 0.178
_refine_ls_extinction_method none
_refine_ls_goodness_of_fit_ref 1.191
_refine_ls_hydrogen_treatment constr
_refine_ls_matrix_type full
_refine_ls_number_parameters 581
_refine_ls_number_reflns 9570
_refine_ls_number_restraints 21
_refine_ls_restrained_S_all 1.194
_refine_ls_R_factor_all 0.1145
_refine_ls_R_factor_gt 0.0960
_refine_ls_shift/su_max 0.000
_refine_ls_shift/su_mean 0.000
_refine_ls_structure_factor_coef Fsqd
_refine_ls_weighting_details 'calc w=1/[\s^2^(Fo^2^)+(0.2000P)^2^+9.8000P] where P=(Fo^2^+2Fc^2^)/3'
_refine_ls_weighting_scheme calc
_refine_ls_wR_factor_gt 0.2952
_refine_ls_wR_factor_ref 0.3116
_reflns_number_gt 7933
_reflns_number_total 9570
_reflns_threshold_expression >2sigma(I)
_cod_data_source_file b819240e.txt
_cod_data_source_block 7
_cod_depositor_comments
;
The following automatic conversions were performed:
'_symmetry_cell_setting' value 'Monoclinic' changed to 'monoclinic'
according to '/home/saulius/struct/CIF-dictionaries/cif_core.dic'
dictionary named 'cif_core.dic' version 2.4.1 from 2010-06-29.

Automatic conversion script
Id: cif_fix_enum 1527 2010-12-29 10:47:43Z saulius 
;
_cod_original_sg_symbol_H-M 'C 2/c'
_cod_database_code 7000936

loop_
_symmetry_equiv_pos_as_xyz
'x, y, z'
'-x, y, -z+1/2'
'x+1/2, y+1/2, z'
'-x+1/2, y+1/2, -z+1/2'
'-x, -y, -z'
'x, -y, z-1/2'
'-x+1/2, -y+1/2, -z'
'x+1/2, -y+1/2, z-1/2'

loop_
_atom_site_label
_atom_site_type_symbol
_atom_site_fract_x
_atom_site_fract_y
_atom_site_fract_z
_atom_site_U_iso_or_equiv
_atom_site_adp_type
_atom_site_occupancy
_atom_site_symmetry_multiplicity
_atom_site_calc_flag
_atom_site_refinement_flags
_atom_site_disorder_assembly
_atom_site_disorder_group
Mo1 Mo 0.59584(4) 0.69620(5) 0.10793(3) 0.0287(3) Uani 1 1 d . . .
Mo2 Mo 0.54893(4) 0.84741(5) 0.10335(3) 0.0272(3) Uani 1 1 d . . .
Cu1 Cu 0.62261(6) 0.78771(7) 0.18103(4) 0.0317(3) Uani 1 1 d . . .
Cu2 Cu 0.47474(6) 0.73747(7) 0.13913(4) 0.0329(3) Uani 1 1 d . . .
S1 S 0.57441(14) 0.66636(15) 0.17507(8) 0.0338(6) Uani 1 1 d . . .
S2 S 0.51335(13) 0.85433(14) 0.16862(8) 0.0312(6) Uani 1 1 d . . .
S3 S 0.66466(13) 0.80378(14) 0.11789(8) 0.0314(6) Uani 1 1 d . . .
S4 S 0.49105(13) 0.74389(14) 0.06842(8) 0.0322(6) Uani 1 1 d . . .
P1 P 0.68336(14) 0.83194(14) 0.24352(8) 0.0285(6) Uani 1 1 d . . .
C1 C 0.6920(6) 0.6208(6) 0.1008(4) 0.043(3) Uani 1 1 d . . .
C2 C 0.6417(8) 0.5726(7) 0.1103(4) 0.053(3) Uani 1 1 d . . .
C3 C 0.5812(7) 0.5788(6) 0.0748(5) 0.052(3) Uani 1 1 d . . .
C4 C 0.5991(7) 0.6266(7) 0.0434(4) 0.050(3) Uani 1 1 d . . .
C5 C 0.6690(7) 0.6550(6) 0.0595(4) 0.043(3) Uani 1 1 d . . .
C6 C 0.7666(8) 0.6305(11) 0.1280(5) 0.078(5) Uani 1 1 d . . .
H6A H 0.7829 0.6815 0.1247 0.118 Uiso 1 1 calc R . .
H6B H 0.7990 0.5955 0.1175 0.118 Uiso 1 1 calc R . .
H6C H 0.7655 0.6208 0.1591 0.118 Uiso 1 1 calc R . .
C7 C 0.6518(12) 0.5187(8) 0.1466(6) 0.092(6) Uani 1 1 d . . .
H7A H 0.6092 0.4883 0.1451 0.138 Uiso 1 1 calc R . .
H7B H 0.6610 0.5453 0.1748 0.138 Uiso 1 1 calc R . .
H7C H 0.6921 0.4865 0.1443 0.138 Uiso 1 1 calc R . .
C8 C 0.5154(11) 0.5339(12) 0.0714(8) 0.109(8) Uani 1 1 d . . .
H8A H 0.4743 0.5667 0.0647 0.164 Uiso 1 1 calc R . .
H8B H 0.5149 0.5083 0.0994 0.164 Uiso 1 1 calc R . .
H8C H 0.5139 0.4971 0.0477 0.164 Uiso 1 1 calc R . .
C9 C 0.5535(8) 0.6428(10) -0.0006(4) 0.076(5) Uani 1 1 d . . .
H9A H 0.5771 0.6795 -0.0166 0.114 Uiso 1 1 calc R . .
H9B H 0.5079 0.6625 0.0039 0.114 Uiso 1 1 calc R . .
H9C H 0.5460 0.5968 -0.0179 0.114 Uiso 1 1 calc R . .
C10 C 0.7101(9) 0.7016(9) 0.0351(5) 0.068(4) Uani 1 1 d . . .
H10A H 0.6782 0.7317 0.0138 0.102 Uiso 1 1 calc R . .
H10B H 0.7392 0.6702 0.0194 0.102 Uiso 1 1 calc R . .
H10C H 0.7407 0.7343 0.0555 0.102 Uiso 1 1 calc R . .
C11 C 0.5959(6) 0.9573(6) 0.0813(4) 0.041(3) Uani 1 1 d . . .
C12 C 0.5670(7) 0.9195(6) 0.0438(4) 0.043(3) Uani 1 1 d . . .
C13 C 0.4946(7) 0.9154(6) 0.0422(4) 0.050(3) Uani 1 1 d . . .
C14 C 0.4782(6) 0.9542(7) 0.0803(4) 0.047(3) Uani 1 1 d . . .
C15 C 0.5435(6) 0.9807(6) 0.1034(3) 0.039(2) Uani 1 1 d . . .
C16 C 0.6745(7) 0.9821(7) 0.0939(5) 0.056(3) Uani 1 1 d . . .
H16A H 0.6866 0.9888 0.1259 0.083 Uiso 1 1 calc R . .
H16B H 0.6813 1.0292 0.0792 0.083 Uiso 1 1 calc R . .
H16C H 0.7052 0.9440 0.0846 0.083 Uiso 1 1 calc R . .
C17 C 0.6073(9) 0.8918(9) 0.0099(4) 0.070(4) Uani 1 1 d . . .
H17A H 0.5743 0.8794 -0.0171 0.105 Uiso 1 1 calc R . .
H17B H 0.6341 0.8473 0.0210 0.105 Uiso 1 1 calc R . .
H17C H 0.6399 0.9305 0.0035 0.105 Uiso 1 1 calc R . .
C18 C 0.4405(9) 0.8871(9) 0.0044(5) 0.087(6) Uani 1 1 d . . .
H18A H 0.3978 0.8721 0.0153 0.130 Uiso 1 1 calc R . .
H18B H 0.4598 0.8442 -0.0092 0.130 Uiso 1 1 calc R . .
H18C H 0.4288 0.9265 -0.0176 0.130 Uiso 1 1 calc R . .
C19 C 0.4049(8) 0.9677(10) 0.0909(6) 0.076(5) Uani 1 1 d . . .
H19A H 0.3696 0.9426 0.0690 0.114 Uiso 1 1 calc R . .
H19B H 0.3952 1.0212 0.0903 0.114 Uiso 1 1 calc R . .
H19C H 0.4027 0.9480 0.1203 0.114 Uiso 1 1 calc R . .
C20 C 0.5486(9) 1.0280(7) 0.1441(4) 0.062(4) Uani 1 1 d . . .
H20A H 0.5983 1.0347 0.1574 0.093 Uiso 1 1 calc R . .
H20B H 0.5237 1.0035 0.1653 0.093 Uiso 1 1 calc R . .
H20C H 0.5270 1.0766 0.1361 0.093 Uiso 1 1 calc R . .
C21 C 0.6474(5) 0.8020(5) 0.2917(4) 0.033(2) Uani 1 1 d . . .
H21A H 0.6775 0.8211 0.3188 0.040 Uiso 1 1 calc R . .
H21B H 0.5994 0.8230 0.2902 0.040 Uiso 1 1 calc R . .
C23 C 0.7749(6) 0.8092(6) 0.2565(4) 0.036(2) Uani 1 1 d . . .
C24 C 0.8143(7) 0.8175(11) 0.2987(5) 0.070(4) Uani 1 1 d . . .
H24 H 0.7909 0.8323 0.3220 0.084 Uiso 1 1 calc R . .
C25 C 0.8835(9) 0.8054(13) 0.3073(6) 0.095(6) Uani 1 1 d . . .
H25 H 0.9099 0.8160 0.3357 0.114 Uiso 1 1 calc R . .
C26 C 0.9183(8) 0.7757(11) 0.2728(6) 0.084(6) Uani 1 1 d . . .
H26 H 0.9668 0.7622 0.2790 0.101 Uiso 1 1 calc R . .
C27 C 0.8813(7) 0.7677(9) 0.2327(6) 0.066(4) Uani 1 1 d . . .
H27 H 0.9044 0.7504 0.2098 0.080 Uiso 1 1 calc R . .
C28 C 0.8101(6) 0.7839(6) 0.2231(4) 0.039(2) Uani 1 1 d . . .
H28 H 0.7849 0.7778 0.1939 0.046 Uiso 1 1 calc R . .
C29 C 0.6811(6) 0.9330(6) 0.2472(4) 0.041(3) Uani 1 1 d . . .
C30 C 0.6311(8) 0.9704(7) 0.2628(4) 0.052(3) Uani 1 1 d . . .
H30 H 0.5967 0.9443 0.2755 0.062 Uiso 1 1 calc R . .
C31 C 0.6289(10) 1.0497(9) 0.2606(5) 0.072(4) Uani 1 1 d . . .
H31 H 0.5912 1.0765 0.2693 0.087 Uiso 1 1 calc R . .
C32 C 0.6825(13) 1.0863(8) 0.2455(5) 0.091(7) Uani 1 1 d . . .
H32 H 0.6839 1.1391 0.2463 0.109 Uiso 1 1 calc R . .
C33 C 0.7348(9) 1.0476(8) 0.2291(5) 0.068(4) Uani 1 1 d . . .
H33 H 0.7708 1.0733 0.2177 0.082 Uiso 1 1 calc R . .
C34 C 0.7333(8) 0.9720(8) 0.2297(5) 0.058(3) Uani 1 1 d . . .
H34 H 0.7682 0.9450 0.2180 0.069 Uiso 1 1 calc R . .
Cl1 Cl 0.28998(19) 0.5255(2) -0.00657(12) 0.0618(9) Uani 1 1 d . . .
O1 O 0.2943(10) 0.4547(8) 0.0160(5) 0.129(6) Uani 1 1 d . . .
O2 O 0.3562(8) 0.5547(12) -0.0025(7) 0.166(8) Uani 1 1 d . . .
O3 O 0.2646(10) 0.5175(11) -0.0518(5) 0.156(8) Uani 1 1 d . . .
O4 O 0.2448(8) 0.5733(7) 0.0112(4) 0.098(4) Uani 1 1 d . . .
Cl2 Cl 0.9432(2) 0.7253(3) 0.10637(15) 0.1086(15) Uani 1 1 d D . .
O5 O 0.9763(6) 0.7936(6) 0.1166(4) 0.1086(15) Uani 1 1 d D . .
O6 O 0.8778(5) 0.7373(7) 0.0825(3) 0.1086(15) Uani 1 1 d D . .
O7 O 0.9412(6) 0.6889(6) 0.1447(3) 0.1086(15) Uani 1 1 d D . .
O8 O 0.9840(5) 0.6864(7) 0.0817(3) 0.1086(15) Uani 1 1 d D . .
P2 P 0.62390(14) 0.68691(14) 0.34687(9) 0.0300(6) Uani 1 1 d . . .
C22 C 0.6437(6) 0.7163(5) 0.2939(3) 0.030(2) Uani 1 1 d . . .
H22A H 0.6894 0.6948 0.2897 0.036 Uiso 1 1 calc R . .
H22B H 0.6066 0.6978 0.2699 0.036 Uiso 1 1 calc R . .
C35 C 0.7045(6) 0.7092(6) 0.3841(3) 0.034(2) Uani 1 1 d . . .
C36 C 0.7022(8) 0.7574(9) 0.4188(5) 0.068(4) Uani 1 1 d . . .
H36 H 0.6585 0.7752 0.4250 0.081 Uiso 1 1 calc R . .
C37 C 0.7681(10) 0.7794(11) 0.4451(7) 0.099(7) Uani 1 1 d . . .
H37 H 0.7670 0.8130 0.4687 0.118 Uiso 1 1 calc R . .
C38 C 0.8280(10) 0.7565(11) 0.4385(7) 0.091(6) Uani 1 1 d . . .
H38 H 0.8701 0.7741 0.4564 0.109 Uiso 1 1 calc R . .
C39 C 0.8316(7) 0.7044(9) 0.4041(5) 0.067(4) Uani 1 1 d . . .
H39 H 0.8757 0.6850 0.3997 0.080 Uiso 1 1 calc R . .
C40 C 0.7693(7) 0.6824(7) 0.3772(5) 0.051(3) Uani 1 1 d . . .
H40 H 0.7712 0.6486 0.3538 0.061 Uiso 1 1 calc R . .
C41 C 0.6197(5) 0.5872(6) 0.3431(4) 0.036(2) Uani 1 1 d . . .
C42 C 0.6422(7) 0.5426(6) 0.3796(4) 0.046(3) Uani 1 1 d . . .
H42 H 0.6646 0.5643 0.4066 0.055 Uiso 1 1 calc R . .
C43 C 0.6320(8) 0.4663(8) 0.3765(6) 0.069(4) Uani 1 1 d . . .
H43 H 0.6463 0.4361 0.4018 0.083 Uiso 1 1 calc R . .
C44 C 0.6016(8) 0.4338(8) 0.3377(6) 0.064(4) Uani 1 1 d . . .
H44 H 0.5952 0.3814 0.3359 0.077 Uiso 1 1 calc R . .
C45 C 0.5814(9) 0.4755(9) 0.3032(6) 0.075(5) Uani 1 1 d . . .
H45 H 0.5621 0.4524 0.2760 0.090 Uiso 1 1 calc R . .
C46 C 0.5870(8) 0.5516(7) 0.3046(5) 0.062(4) Uani 1 1 d . . .
H46 H 0.5685 0.5802 0.2793 0.074 Uiso 1 1 calc R . .

loop_
_atom_site_aniso_label
_atom_site_aniso_U_11
_atom_site_aniso_U_22
_atom_site_aniso_U_33
_atom_site_aniso_U_23
_atom_site_aniso_U_13
_atom_site_aniso_U_12
Mo1 0.0271(5) 0.0284(5) 0.0314(5) -0.0024(3) 0.0075(4) -0.0014(3)
Mo2 0.0269(5) 0.0264(5) 0.0285(5) 0.0020(3) 0.0059(4) -0.0025(3)
Cu1 0.0319(7) 0.0333(7) 0.0294(7) 0.0000(5) 0.0036(5) -0.0057(5)
Cu2 0.0297(7) 0.0346(7) 0.0364(7) -0.0026(5) 0.0114(5) -0.0079(5)
S1 0.0370(14) 0.0317(13) 0.0335(13) 0.0014(10) 0.0083(11) -0.0055(11)
S2 0.0294(13) 0.0320(13) 0.0339(13) -0.0032(10) 0.0104(10) -0.0040(10)
S3 0.0255(12) 0.0347(14) 0.0343(13) 0.0017(10) 0.0061(10) -0.0043(10)
S4 0.0301(13) 0.0333(13) 0.0330(13) -0.0030(10) 0.0047(10) -0.0021(10)
P1 0.0275(13) 0.0290(13) 0.0288(12) -0.0026(10) 0.0043(10) -0.0038(10)
C1 0.035(6) 0.035(6) 0.058(7) -0.012(5) 0.007(5) 0.012(5)
C2 0.071(9) 0.040(7) 0.051(7) -0.012(6) 0.017(7) 0.016(6)
C3 0.055(8) 0.031(6) 0.075(9) -0.019(6) 0.027(7) -0.004(5)
C4 0.061(8) 0.044(7) 0.046(6) -0.019(5) 0.014(6) 0.007(6)
C5 0.049(7) 0.038(6) 0.045(6) -0.010(5) 0.021(6) 0.000(5)
C6 0.056(9) 0.112(14) 0.065(9) -0.021(9) 0.003(7) 0.034(9)
C7 0.143(18) 0.032(7) 0.112(14) 0.026(8) 0.055(13) 0.032(9)
C8 0.093(13) 0.095(14) 0.151(18) -0.070(13) 0.054(13) -0.061(12)
C9 0.069(10) 0.113(14) 0.046(7) -0.040(8) 0.011(7) 0.019(9)
C10 0.077(10) 0.076(10) 0.064(9) -0.001(8) 0.048(8) 0.005(8)
C11 0.036(6) 0.038(6) 0.046(6) 0.018(5) 0.001(5) -0.009(5)
C12 0.051(7) 0.037(6) 0.039(6) 0.008(5) 0.002(5) -0.002(5)
C13 0.063(8) 0.035(6) 0.042(6) 0.020(5) -0.015(6) -0.013(6)
C14 0.035(6) 0.043(7) 0.064(8) 0.019(6) 0.011(5) 0.013(5)
C15 0.052(7) 0.029(5) 0.033(5) 0.001(4) 0.003(5) 0.001(5)
C16 0.051(7) 0.035(6) 0.080(9) 0.002(6) 0.011(7) -0.017(6)
C17 0.097(12) 0.073(10) 0.049(7) 0.016(7) 0.037(8) 0.014(9)
C18 0.089(12) 0.074(10) 0.075(10) 0.033(8) -0.049(9) -0.027(9)
C19 0.043(8) 0.080(11) 0.105(12) 0.030(10) 0.010(8) 0.004(7)
C20 0.102(12) 0.035(6) 0.048(7) 0.000(5) 0.010(7) -0.014(7)
C21 0.026(5) 0.025(5) 0.050(6) -0.001(4) 0.009(5) 0.004(4)
C23 0.039(6) 0.029(5) 0.041(6) 0.005(4) 0.007(5) -0.005(4)
C24 0.042(8) 0.117(14) 0.050(8) -0.011(8) 0.008(6) -0.014(8)
C25 0.049(9) 0.16(2) 0.066(10) -0.004(11) -0.002(8) -0.005(11)
C26 0.029(7) 0.122(15) 0.104(14) 0.045(12) 0.017(8) 0.013(8)
C27 0.033(7) 0.085(11) 0.083(11) 0.012(8) 0.017(7) 0.004(7)
C28 0.028(5) 0.042(6) 0.048(6) 0.002(5) 0.012(5) 0.005(5)
C29 0.043(6) 0.034(6) 0.042(6) -0.001(5) -0.004(5) -0.006(5)
C30 0.068(8) 0.044(7) 0.046(7) -0.013(5) 0.017(6) -0.001(6)
C31 0.090(12) 0.057(9) 0.070(10) -0.014(8) 0.014(9) 0.025(9)
C32 0.17(2) 0.035(8) 0.061(9) -0.007(7) -0.008(11) -0.024(11)
C33 0.081(11) 0.035(7) 0.091(11) 0.003(7) 0.022(9) -0.017(7)
C34 0.058(8) 0.045(7) 0.072(9) 0.013(6) 0.015(7) -0.010(6)
Cl1 0.056(2) 0.064(2) 0.065(2) -0.0053(17) 0.0103(16) 0.0145(16)
O1 0.195(18) 0.079(9) 0.132(12) 0.021(8) 0.081(12) 0.038(10)
O2 0.073(10) 0.173(18) 0.24(2) 0.029(16) 0.003(12) -0.042(11)
O3 0.157(15) 0.201(18) 0.090(10) -0.079(11) -0.033(10) 0.078(14)
O4 0.128(11) 0.074(7) 0.111(9) 0.004(7) 0.069(9) 0.047(7)
Cl2 0.076(3) 0.162(5) 0.079(3) -0.028(3) -0.009(2) 0.020(3)
O5 0.076(3) 0.162(5) 0.079(3) -0.028(3) -0.009(2) 0.020(3)
O6 0.076(3) 0.162(5) 0.079(3) -0.028(3) -0.009(2) 0.020(3)
O7 0.076(3) 0.162(5) 0.079(3) -0.028(3) -0.009(2) 0.020(3)
O8 0.076(3) 0.162(5) 0.079(3) -0.028(3) -0.009(2) 0.020(3)
P2 0.0272(13) 0.0298(13) 0.0338(13) 0.0022(10) 0.0078(11) 0.0050(10)
C22 0.037(5) 0.023(5) 0.031(5) -0.001(4) 0.004(4) 0.006(4)
C35 0.038(6) 0.028(5) 0.035(5) 0.002(4) 0.002(5) 0.001(4)
C36 0.058(9) 0.071(10) 0.071(10) -0.027(8) 0.003(7) 0.006(7)
C37 0.067(12) 0.104(14) 0.106(15) -0.051(12) -0.037(10) -0.006(11)
C38 0.060(11) 0.083(12) 0.110(15) 0.009(11) -0.037(10) -0.017(9)
C39 0.029(7) 0.082(11) 0.084(11) 0.004(9) -0.007(7) 0.010(7)
C40 0.038(7) 0.044(7) 0.066(8) 0.004(6) -0.002(6) 0.015(5)
C41 0.028(5) 0.034(6) 0.049(6) 0.005(5) 0.017(5) 0.006(4)
C42 0.053(7) 0.034(6) 0.053(7) 0.013(5) 0.018(6) 0.005(5)
C43 0.073(10) 0.039(7) 0.097(11) 0.026(8) 0.016(9) 0.030(7)
C44 0.072(10) 0.039(7) 0.085(11) -0.005(7) 0.025(8) 0.002(7)
C45 0.091(12) 0.054(9) 0.074(10) -0.023(8) 0.001(9) -0.026(8)
C46 0.071(9) 0.043(7) 0.068(9) 0.008(6) 0.001(7) -0.006(7)

loop_
_atom_type_symbol
_atom_type_description
_atom_type_scat_dispersion_real
_atom_type_scat_dispersion_imag
_atom_type_scat_source
C C 0.0033 0.0016 'International Tables Vol C Tables 4.2.6.8 and 6.1.1.4'
H H 0.0000 0.0000 'International Tables Vol C Tables 4.2.6.8 and 6.1.1.4'
O O 0.0106 0.0060 'International Tables Vol C Tables 4.2.6.8 and 6.1.1.4'
P P 0.1023 0.0942 'International Tables Vol C Tables 4.2.6.8 and 6.1.1.4'
S S 0.1246 0.1234 'International Tables Vol C Tables 4.2.6.8 and 6.1.1.4'
Cl Cl 0.1484 0.1585 'International Tables Vol C Tables 4.2.6.8 and 6.1.1.4'
Cu Cu 0.3201 1.2651 'International Tables Vol C Tables 4.2.6.8 and 6.1.1.4'
Mo Mo -1.6832 0.6857 'International Tables Vol C Tables 4.2.6.8 and 6.1.1.4'

loop_
_geom_angle_atom_site_label_1
_geom_angle_atom_site_label_2
_geom_angle_atom_site_label_3
_geom_angle
_geom_angle_site_symmetry_1
_geom_angle_site_symmetry_3
_geom_angle_publ_flag
S1 Mo1 S4 106.74(10) . . ?
S1 Mo1 S3 105.59(10) . . ?
S4 Mo1 S3 100.50(10) . . ?
S1 Mo1 C1 103.0(3) . . ?
S4 Mo1 C1 142.4(3) . . ?
S3 Mo1 C1 93.1(3) . . ?
S1 Mo1 C3 99.1(4) . . ?
S4 Mo1 C3 94.4(4) . . ?
S3 Mo1 C3 145.8(3) . . ?
C1 Mo1 C3 58.1(4) . . ?
S1 Mo1 C5 137.7(3) . . ?
S4 Mo1 C5 110.2(3) . . ?
S3 Mo1 C5 87.4(3) . . ?
C1 Mo1 C5 35.2(4) . . ?
C3 Mo1 C5 58.5(4) . . ?
S1 Mo1 C4 133.3(3) . . ?
S4 Mo1 C4 84.4(3) . . ?
S3 Mo1 C4 116.9(3) . . ?
C1 Mo1 C4 58.3(4) . . ?
C3 Mo1 C4 34.2(5) . . ?
C5 Mo1 C4 35.7(4) . . ?
S1 Mo1 C2 82.9(3) . . ?
S4 Mo1 C2 129.8(4) . . ?
S3 Mo1 C2 124.7(4) . . ?
C1 Mo1 C2 33.7(4) . . ?
C3 Mo1 C2 35.8(5) . . ?
C5 Mo1 C2 57.7(4) . . ?
C4 Mo1 C2 57.8(4) . . ?
S1 Mo1 Cu1 55.20(7) . . ?
S4 Mo1 Cu1 103.13(8) . . ?
S3 Mo1 Cu1 51.62(7) . . ?
C1 Mo1 Cu1 112.7(3) . . ?
C3 Mo1 Cu1 152.1(4) . . ?
C5 Mo1 Cu1 131.3(3) . . ?
C4 Mo1 Cu1 166.9(3) . . ?
C2 Mo1 Cu1 121.0(3) . . ?
S1 Mo1 Cu2 56.15(8) . . ?
S4 Mo1 Cu2 51.68(7) . . ?
S3 Mo1 Cu2 102.94(7) . . ?
C1 Mo1 Cu2 156.3(3) . . ?
C3 Mo1 Cu2 110.4(3) . . ?
C5 Mo1 Cu2 160.1(3) . . ?
C4 Mo1 Cu2 125.6(3) . . ?
C2 Mo1 Cu2 124.5(3) . . ?
Cu1 Mo1 Cu2 66.77(5) . . ?
S1 Mo1 Mo2 99.53(8) . . ?
S4 Mo1 Mo2 52.22(7) . . ?
S3 Mo1 Mo2 52.05(7) . . ?
C1 Mo1 Mo2 142.7(3) . . ?
C3 Mo1 Mo2 145.4(4) . . ?
C5 Mo1 Mo2 119.2(3) . . ?
C4 Mo1 Mo2 121.2(3) . . ?
C2 Mo1 Mo2 176.4(4) . . ?
Cu1 Mo1 Mo2 59.08(4) . . ?
Cu2 Mo1 Mo2 59.06(3) . . ?
S2 Mo2 C12 142.2(3) . . ?
S2 Mo2 C11 114.3(3) . . ?
C12 Mo2 C11 34.3(4) . . ?
S2 Mo2 S3 106.17(10) . . ?
C12 Mo2 S3 94.0(3) . . ?
C11 Mo2 S3 86.3(3) . . ?
S2 Mo2 S4 105.22(9) . . ?
C12 Mo2 S4 102.0(3) . . ?
C11 Mo2 S4 136.3(3) . . ?
S3 Mo2 S4 100.50(10) . . ?
S2 Mo2 C13 122.2(4) . . ?
C12 Mo2 C13 34.7(4) . . ?
C11 Mo2 C13 57.4(4) . . ?
S3 Mo2 C13 127.5(4) . . ?
S4 Mo2 C13 86.3(3) . . ?
S2 Mo2 C14 88.5(3) . . ?
C12 Mo2 C14 58.2(4) . . ?
C11 Mo2 C14 57.3(4) . . ?
S3 Mo2 C14 143.5(3) . . ?
S4 Mo2 C14 107.7(3) . . ?
C13 Mo2 C14 35.7(5) . . ?
S2 Mo2 C15 85.6(3) . . ?
C12 Mo2 C15 57.0(4) . . ?
C11 Mo2 C15 33.9(4) . . ?
S3 Mo2 C15 112.1(3) . . ?
S4 Mo2 C15 141.3(3) . . ?
C13 Mo2 C15 57.6(4) . . ?
C14 Mo2 C15 34.4(4) . . ?
S2 Mo2 Cu1 55.73(7) . . ?
C12 Mo2 Cu1 140.6(3) . . ?
C11 Mo2 Cu1 114.5(3) . . ?
S3 Mo2 Cu1 51.50(7) . . ?
S4 Mo2 Cu1 102.66(8) . . ?
C13 Mo2 Cu1 171.0(3) . . ?
C14 Mo2 Cu1 138.2(3) . . ?
C15 Mo2 Cu1 113.7(3) . . ?
S2 Mo2 Cu2 54.80(7) . . ?
C12 Mo2 Cu2 150.5(3) . . ?
C11 Mo2 Cu2 167.1(3) . . ?
S3 Mo2 Cu2 102.94(7) . . ?
S4 Mo2 Cu2 51.56(7) . . ?
C13 Mo2 Cu2 120.3(3) . . ?
C14 Mo2 Cu2 112.6(3) . . ?
C15 Mo2 Cu2 133.3(3) . . ?
Cu1 Mo2 Cu2 66.55(4) . . ?
S2 Mo2 Mo1 98.74(7) . . ?
C12 Mo2 Mo1 118.7(3) . . ?
C11 Mo2 Mo1 133.5(3) . . ?
S3 Mo2 Mo1 52.24(7) . . ?
S4 Mo2 Mo1 52.04(7) . . ?
C13 Mo2 Mo1 129.1(3) . . ?
C14 Mo2 Mo1 159.6(3) . . ?
C15 Mo2 Mo1 164.4(3) . . ?
Cu1 Mo2 Mo1 58.72(4) . . ?
Cu2 Mo2 Mo1 58.88(4) . . ?
P1 Cu1 S3 119.33(11) . . ?
P1 Cu1 S1 122.54(10) . . ?
S3 Cu1 S1 104.26(10) . . ?
P1 Cu1 S2 105.87(11) . . ?
S3 Cu1 S2 103.66(10) . . ?
S1 Cu1 S2 97.39(10) . . ?
P1 Cu1 Mo1 156.31(9) . . ?
S3 Cu1 Mo1 54.29(7) . . ?
S1 Cu1 Mo1 51.17(7) . . ?
S2 Cu1 Mo1 97.78(8) . . ?
P1 Cu1 Mo2 136.20(9) . . ?
S3 Cu1 Mo2 53.96(7) . . ?
S1 Cu1 Mo2 98.99(8) . . ?
S2 Cu1 Mo2 50.71(7) . . ?
Mo1 Cu1 Mo2 62.20(4) . . ?
P1 Cu1 Cu2 141.70(9) . . ?
S3 Cu1 Cu2 97.00(8) . . ?
S1 Cu1 Cu2 50.92(7) . . ?
S2 Cu1 Cu2 49.61(7) . . ?
Mo1 Cu1 Cu2 56.74(4) . . ?
Mo2 Cu1 Cu2 56.76(4) . . ?
P2 Cu2 S4 118.56(11) 2_655 . ?
P2 Cu2 S2 120.92(10) 2_655 . ?
S4 Cu2 S2 103.81(10) . . ?
P2 Cu2 S1 109.43(11) 2_655 . ?
S4 Cu2 S1 103.70(10) . . ?
S2 Cu2 S1 97.18(10) . . ?
P2 Cu2 Mo1 139.33(9) 2_655 . ?
S4 Cu2 Mo1 53.96(8) . . ?
S2 Cu2 Mo1 98.37(7) . . ?
S1 Cu2 Mo1 50.77(7) . . ?
P2 Cu2 Mo2 152.56(9) 2_655 . ?
S4 Cu2 Mo2 54.02(7) . . ?
S2 Cu2 Mo2 50.90(7) . . ?
S1 Cu2 Mo2 97.93(8) . . ?
Mo1 Cu2 Mo2 62.07(4) . . ?
P2 Cu2 Cu1 143.85(9) 2_655 . ?
S4 Cu2 Cu1 96.68(8) . . ?
S2 Cu2 Cu1 50.57(7) . . ?
S1 Cu2 Cu1 49.74(7) . . ?
Mo1 Cu2 Cu1 56.49(4) . . ?
Mo2 Cu2 Cu1 56.68(4) . . ?
Mo1 S1 Cu1 73.63(8) . . ?
Mo1 S1 Cu2 73.08(9) . . ?
Cu1 S1 Cu2 79.34(9) . . ?
Mo2 S2 Cu2 74.30(8) . . ?
Mo2 S2 Cu1 73.57(8) . . ?
Cu2 S2 Cu1 79.82(9) . . ?
Cu1 S3 Mo2 74.54(9) . . ?
Cu1 S3 Mo1 74.09(8) . . ?
Mo2 S3 Mo1 75.72(8) . . ?
Cu2 S4 Mo1 74.37(9) . . ?
Cu2 S4 Mo2 74.42(8) . . ?
Mo1 S4 Mo2 75.74(8) . . ?
C23 P1 C29 104.3(5) . . ?
C23 P1 C21 104.5(5) . . ?
C29 P1 C21 103.1(5) . . ?
C23 P1 Cu1 117.5(4) . . ?
C29 P1 Cu1 113.4(4) . . ?
C21 P1 Cu1 112.5(4) . . ?
C2 C1 C5 110.4(11) . . ?
C2 C1 C6 125.6(13) . . ?
C5 C1 C6 123.7(12) . . ?
C2 C1 Mo1 75.4(7) . . ?
C5 C1 Mo1 72.8(6) . . ?
C6 C1 Mo1 124.1(8) . . ?
C1 C2 C3 107.0(11) . . ?
C1 C2 C7 125.3(14) . . ?
C3 C2 C7 127.3(15) . . ?
C1 C2 Mo1 71.0(7) . . ?
C3 C2 Mo1 70.3(6) . . ?
C7 C2 Mo1 129.5(9) . . ?
C4 C3 C2 108.1(12) . . ?
C4 C3 C8 126.9(16) . . ?
C2 C3 C8 124.7(15) . . ?
C4 C3 Mo1 73.6(7) . . ?
C2 C3 Mo1 73.9(7) . . ?
C8 C3 Mo1 123.8(10) . . ?
C3 C4 C5 108.1(12) . . ?
C3 C4 C9 124.9(14) . . ?
C5 C4 C9 126.9(13) . . ?
C3 C4 Mo1 72.2(7) . . ?
C5 C4 Mo1 71.5(6) . . ?
C9 C4 Mo1 124.0(9) . . ?
C1 C5 C4 106.3(11) . . ?
C1 C5 C10 127.4(13) . . ?
C4 C5 C10 125.8(13) . . ?
C1 C5 Mo1 72.1(6) . . ?
C4 C5 Mo1 72.7(6) . . ?
C10 C5 Mo1 126.3(9) . . ?
C1 C6 H6A 109.5 . . ?
C1 C6 H6B 109.5 . . ?
H6A C6 H6B 109.5 . . ?
C1 C6 H6C 109.5 . . ?
H6A C6 H6C 109.5 . . ?
H6B C6 H6C 109.5 . . ?
C2 C7 H7A 109.5 . . ?
C2 C7 H7B 109.5 . . ?
H7A C7 H7B 109.5 . . ?
C2 C7 H7C 109.5 . . ?
H7A C7 H7C 109.5 . . ?
H7B C7 H7C 109.5 . . ?
C3 C8 H8A 109.5 . . ?
C3 C8 H8B 109.5 . . ?
H8A C8 H8B 109.5 . . ?
C3 C8 H8C 109.5 . . ?
H8A C8 H8C 109.5 . . ?
H8B C8 H8C 109.5 . . ?
C4 C9 H9A 109.5 . . ?
C4 C9 H9B 109.5 . . ?
H9A C9 H9B 109.5 . . ?
C4 C9 H9C 109.5 . . ?
H9A C9 H9C 109.5 . . ?
H9B C9 H9C 109.5 . . ?
C5 C10 H10A 109.5 . . ?
C5 C10 H10B 109.5 . . ?
H10A C10 H10B 109.5 . . ?
C5 C10 H10C 109.5 . . ?
H10A C10 H10C 109.5 . . ?
H10B C10 H10C 109.5 . . ?
C12 C11 C15 110.2(10) . . ?
C12 C11 C16 125.7(11) . . ?
C15 C11 C16 123.4(11) . . ?
C12 C11 Mo2 72.8(6) . . ?
C15 C11 Mo2 76.1(6) . . ?
C16 C11 Mo2 125.5(8) . . ?
C11 C12 C13 108.3(11) . . ?
C11 C12 C17 125.0(13) . . ?
C13 C12 C17 126.7(13) . . ?
C11 C12 Mo2 72.9(6) . . ?
C13 C12 Mo2 73.2(6) . . ?
C17 C12 Mo2 122.3(9) . . ?
C12 C13 C14 107.7(10) . . ?
C12 C13 C18 126.8(14) . . ?
C14 C13 C18 124.8(14) . . ?
C12 C13 Mo2 72.2(7) . . ?
C14 C13 Mo2 74.2(6) . . ?
C18 C13 Mo2 126.7(8) . . ?
C15 C14 C13 105.7(10) . . ?
C15 C14 C19 127.8(13) . . ?
C13 C14 C19 126.4(13) . . ?
C15 C14 Mo2 73.3(6) . . ?
C13 C14 Mo2 70.1(6) . . ?
C19 C14 Mo2 124.4(9) . . ?
C11 C15 C14 108.0(10) . . ?
C11 C15 C20 129.7(12) . . ?
C14 C15 C20 122.2(12) . . ?
C11 C15 Mo2 70.0(6) . . ?
C14 C15 Mo2 72.4(6) . . ?
C20 C15 Mo2 124.8(8) . . ?
C11 C16 H16A 109.5 . . ?
C11 C16 H16B 109.5 . . ?
H16A C16 H16B 109.5 . . ?
C11 C16 H16C 109.5 . . ?
H16A C16 H16C 109.5 . . ?
H16B C16 H16C 109.5 . . ?
C12 C17 H17A 109.5 . . ?
C12 C17 H17B 109.5 . . ?
H17A C17 H17B 109.5 . . ?
C12 C17 H17C 109.5 . . ?
H17A C17 H17C 109.5 . . ?
H17B C17 H17C 109.5 . . ?
C13 C18 H18A 109.5 . . ?
C13 C18 H18B 109.5 . . ?
H18A C18 H18B 109.5 . . ?
C13 C18 H18C 109.5 . . ?
H18A C18 H18C 109.5 . . ?
H18B C18 H18C 109.5 . . ?
C14 C19 H19A 109.5 . . ?
C14 C19 H19B 109.5 . . ?
H19A C19 H19B 109.5 . . ?
C14 C19 H19C 109.5 . . ?
H19A C19 H19C 109.5 . . ?
H19B C19 H19C 109.5 . . ?
C15 C20 H20A 109.5 . . ?
C15 C20 H20B 109.5 . . ?
H20A C20 H20B 109.5 . . ?
C15 C20 H20C 109.5 . . ?
H20A C20 H20C 109.5 . . ?
H20B C20 H20C 109.5 . . ?
C22 C21 P1 110.9(7) . . ?
C22 C21 H21A 109.5 . . ?
P1 C21 H21A 109.5 . . ?
C22 C21 H21B 109.5 . . ?
P1 C21 H21B 109.5 . . ?
H21A C21 H21B 108.1 . . ?
C24 C23 C28 117.8(12) . . ?
C24 C23 P1 122.5(10) . . ?
C28 C23 P1 119.6(9) . . ?
C25 C24 C23 122.0(15) . . ?
C25 C24 H24 119.0 . . ?
C23 C24 H24 119.0 . . ?
C24 C25 C26 119.2(16) . . ?
C24 C25 H25 120.4 . . ?
C26 C25 H25 120.4 . . ?
C27 C26 C25 118.8(14) . . ?
C27 C26 H26 120.6 . . ?
C25 C26 H26 120.6 . . ?
C26 C27 C28 121.9(15) . . ?
C26 C27 H27 119.1 . . ?
C28 C27 H27 119.1 . . ?
C27 C28 C23 120.0(12) . . ?
C27 C28 H28 120.0 . . ?
C23 C28 H28 120.0 . . ?
C30 C29 C34 119.7(12) . . ?
C30 C29 P1 123.6(10) . . ?
C34 C29 P1 116.5(10) . . ?
C29 C30 C31 120.2(14) . . ?
C29 C30 H30 119.9 . . ?
C31 C30 H30 119.9 . . ?
C32 C31 C30 118.6(15) . . ?
C32 C31 H31 120.7 . . ?
C30 C31 H31 120.7 . . ?
C31 C32 C33 121.2(13) . . ?
C31 C32 H32 119.4 . . ?
C33 C32 H32 119.4 . . ?
C34 C33 C32 118.5(14) . . ?
C34 C33 H33 120.7 . . ?
C32 C33 H33 120.7 . . ?
C33 C34 C29 121.4(14) . . ?
C33 C34 H34 119.3 . . ?
C29 C34 H34 119.3 . . ?
O2 Cl1 O3 106.7(14) . . ?
O2 Cl1 O4 111.2(12) . . ?
O3 Cl1 O4 108.7(9) . . ?
O2 Cl1 O1 108.7(12) . . ?
O3 Cl1 O1 111.6(12) . . ?
O4 Cl1 O1 109.8(8) . . ?
O6 Cl2 O7 112.5(5) . . ?
O6 Cl2 O8 110.1(5) . . ?
O7 Cl2 O8 110.0(5) . . ?
O6 Cl2 O5 109.0(5) . . ?
O7 Cl2 O5 108.1(5) . . ?
O8 Cl2 O5 106.9(5) . . ?
C41 P2 C35 106.7(5) . . ?
C41 P2 C22 104.2(5) . . ?
C35 P2 C22 102.4(5) . . ?
C41 P2 Cu2 113.1(3) . 2_655 ?
C35 P2 Cu2 117.1(4) . 2_655 ?
C22 P2 Cu2 112.1(3) . 2_655 ?
C21 C22 P2 110.4(7) . . ?
C21 C22 H22A 109.6 . . ?
P2 C22 H22A 109.6 . . ?
C21 C22 H22B 109.6 . . ?
P2 C22 H22B 109.6 . . ?
H22A C22 H22B 108.1 . . ?
C36 C35 C40 119.2(11) . . ?
C36 C35 P2 119.3(9) . . ?
C40 C35 P2 121.4(9) . . ?
C35 C36 C37 117.6(15) . . ?
C35 C36 H36 121.2 . . ?
C37 C36 H36 121.2 . . ?
C38 C37 C36 123.7(18) . . ?
C38 C37 H37 118.1 . . ?
C36 C37 H37 118.1 . . ?
C37 C38 C39 119.6(15) . . ?
C37 C38 H38 120.2 . . ?
C39 C38 H38 120.2 . . ?
C40 C39 C38 118.8(14) . . ?
C40 C39 H39 120.6 . . ?
C38 C39 H39 120.6 . . ?
C35 C40 C39 120.9(13) . . ?
C35 C40 H40 119.5 . . ?
C39 C40 H40 119.5 . . ?
C42 C41 C46 116.9(11) . . ?
C42 C41 P2 121.3(9) . . ?
C46 C41 P2 121.5(9) . . ?
C41 C42 C43 119.7(13) . . ?
C41 C42 H42 120.2 . . ?
C43 C42 H42 120.2 . . ?
C44 C43 C42 121.1(13) . . ?
C44 C43 H43 119.4 . . ?
C42 C43 H43 119.4 . . ?
C45 C44 C43 119.2(14) . . ?
C45 C44 H44 120.4 . . ?
C43 C44 H44 120.4 . . ?
C44 C45 C46 122.5(15) . . ?
C44 C45 H45 118.8 . . ?
C46 C45 H45 118.8 . . ?
C45 C46 C41 120.5(13) . . ?
C45 C46 H46 119.8 . . ?
C41 C46 H46 119.8 . . ?

loop_
_geom_bond_atom_site_label_1
_geom_bond_atom_site_label_2
_geom_bond_distance
_geom_bond_site_symmetry_2
_geom_bond_publ_flag
Mo1 S1 2.245(3) . ?
Mo1 S4 2.328(3) . ?
Mo1 S3 2.334(3) . ?
Mo1 C1 2.335(10) . ?
Mo1 C3 2.341(11) . ?
Mo1 C5 2.344(11) . ?
Mo1 C4 2.360(11) . ?
Mo1 C2 2.389(12) . ?
Mo1 Cu1 2.7646(15) . ?
Mo1 Cu2 2.7726(16) . ?
Mo1 Mo2 2.8614(13) . ?
Mo2 S2 2.239(3) . ?
Mo2 C12 2.322(11) . ?
Mo2 C11 2.324(10) . ?
Mo2 S3 2.328(3) . ?
Mo2 S4 2.334(3) . ?
Mo2 C13 2.335(10) . ?
Mo2 C14 2.389(11) . ?
Mo2 C15 2.400(11) . ?
Mo2 Cu1 2.7752(16) . ?
Mo2 Cu2 2.7779(15) . ?
Cu1 P1 2.218(3) . ?
Cu1 S3 2.253(3) . ?
Cu1 S1 2.366(3) . ?
Cu1 S2 2.391(3) . ?
Cu1 Cu2 3.0469(19) . ?
Cu2 P2 2.214(3) 2_655 ?
Cu2 S4 2.259(3) . ?
Cu2 S2 2.358(3) . ?
Cu2 S1 2.407(3) . ?
P1 C23 1.784(12) . ?
P1 C29 1.823(11) . ?
P1 C21 1.826(11) . ?
C1 C2 1.368(19) . ?
C1 C5 1.413(17) . ?
C1 C6 1.539(19) . ?
C2 C3 1.46(2) . ?
C2 C7 1.468(19) . ?
C3 C4 1.383(19) . ?
C3 C8 1.49(2) . ?
C4 C5 1.443(18) . ?
C4 C9 1.509(19) . ?
C5 C10 1.450(18) . ?
C6 H6A 0.9800 . ?
C6 H6B 0.9800 . ?
C6 H6C 0.9800 . ?
C7 H7A 0.9800 . ?
C7 H7B 0.9800 . ?
C7 H7C 0.9800 . ?
C8 H8A 0.9800 . ?
C8 H8B 0.9800 . ?
C8 H8C 0.9800 . ?
C9 H9A 0.9800 . ?
C9 H9B 0.9800 . ?
C9 H9C 0.9800 . ?
C10 H10A 0.9800 . ?
C10 H10B 0.9800 . ?
C10 H10C 0.9800 . ?
C11 C12 1.371(16) . ?
C11 C15 1.378(17) . ?
C11 C16 1.560(16) . ?
C12 C13 1.387(18) . ?
C12 C17 1.492(18) . ?
C13 C14 1.449(19) . ?
C13 C18 1.507(18) . ?
C14 C15 1.414(17) . ?
C14 C19 1.521(18) . ?
C15 C20 1.503(16) . ?
C16 H16A 0.9800 . ?
C16 H16B 0.9800 . ?
C16 H16C 0.9800 . ?
C17 H17A 0.9800 . ?
C17 H17B 0.9800 . ?
C17 H17C 0.9800 . ?
C18 H18A 0.9800 . ?
C18 H18B 0.9800 . ?
C18 H18C 0.9800 . ?
C19 H19A 0.9800 . ?
C19 H19B 0.9800 . ?
C19 H19C 0.9800 . ?
C20 H20A 0.9800 . ?
C20 H20B 0.9800 . ?
C20 H20C 0.9800 . ?
C21 C22 1.546(13) . ?
C21 H21A 0.9900 . ?
C21 H21B 0.9900 . ?
C23 C24 1.392(18) . ?
C23 C28 1.403(16) . ?
C24 C25 1.33(2) . ?
C24 H24 0.9500 . ?
C25 C26 1.45(3) . ?
C25 H25 0.9500 . ?
C26 C27 1.32(2) . ?
C26 H26 0.9500 . ?
C27 C28 1.380(17) . ?
C27 H27 0.9500 . ?
C28 H28 0.9500 . ?
C29 C30 1.331(17) . ?
C29 C34 1.408(17) . ?
C30 C31 1.43(2) . ?
C30 H30 0.9500 . ?
C31 C32 1.37(3) . ?
C31 H31 0.9500 . ?
C32 C33 1.39(3) . ?
C32 H32 0.9500 . ?
C33 C34 1.360(19) . ?
C33 H33 0.9500 . ?
C34 H34 0.9500 . ?
Cl1 O2 1.362(15) . ?
Cl1 O3 1.400(14) . ?
Cl1 O4 1.402(10) . ?
Cl1 O1 1.448(14) . ?
Cl2 O6 1.358(9) . ?
Cl2 O7 1.359(9) . ?
Cl2 O8 1.377(9) . ?
Cl2 O5 1.393(9) . ?
P2 C41 1.798(11) . ?
P2 C35 1.804(11) . ?
P2 C22 1.819(10) . ?
P2 Cu2 2.214(3) 2_655 ?
C22 H22A 0.9900 . ?
C22 H22B 0.9900 . ?
C35 C36 1.384(17) . ?
C35 C40 1.387(17) . ?
C36 C37 1.44(2) . ?
C36 H36 0.9500 . ?
C37 C38 1.27(3) . ?
C37 H37 0.9500 . ?
C38 C39 1.43(3) . ?
C38 H38 0.9500 . ?
C39 C40 1.388(19) . ?
C39 H39 0.9500 . ?
C40 H40 0.9500 . ?
C41 C42 1.388(16) . ?
C41 C46 1.395(18) . ?
C42 C43 1.389(18) . ?
C42 H42 0.9500 . ?
C43 C44 1.37(2) . ?
C43 H43 0.9500 . ?
C44 C45 1.30(2) . ?
C44 H44 0.9500 . ?
C45 C46 1.37(2) . ?
C45 H45 0.9500 . ?
C46 H46 0.9500 . ?
